data_7707378
loop_
_publ_author_name
'Paparo, Albert'
'Matthews, Aidan J. R.'
'Smith, Cory D.'
'Edwards, Alison J.'
'Yuvaraj, K.'
'Jones, Cameron'

_publ_section_title
;
 N-Heterocyclic carbene, carbodiphosphorane and diphosphine adducts of
 beryllium dihalides: synthesis, characterisation and reduction studies.
;
_journal_issue 22
_journal_name_full 'Dalton transactions (Cambridge, England : 2003)'
_journal_page_first 7604
_journal_page_last 7609
_journal_paper_doi 10.1039/d1dt01393a
_journal_volume 50
_journal_year 2021
_chemical_formula_sum 'C54 H72 Be2 Br2 N4 O'
_chemical_formula_weight 970.99
_space_group_crystal_system monoclinic
_space_group_IT_number 14
_space_group_name_Hall '-P 2yn'
_space_group_name_H-M_alt 'P 1 21/n 1'
_atom_sites_solution_hydrogens geom
_audit_creation_method SHELXL-2016/6
_audit_update_record
;
2021-04-26 deposited with the CCDC.	2021-05-11 downloaded from the CCDC.
;
_cell_angle_alpha 90
_cell_angle_beta 104.02(3)
_cell_angle_gamma 90
_cell_formula_units_Z 2
_cell_length_a 12.230(2)
_cell_length_b 15.611(3)
_cell_length_c 14.194(3)
_cell_measurement_reflns_used 27638
_cell_measurement_temperature 100(2)
_cell_measurement_theta_max 25.499
_cell_measurement_theta_min 2.959
_cell_volume 2629.2(9)
_computing_cell_refinement 'XDS (Kabsch, 1993)'
_computing_data_collection 'Blu-Ice (McPhillips, 2002)'
_computing_data_reduction 'XDS (Kabsch, 1993)'
_computing_molecular_graphics X-Seed
_computing_publication_material CifTAB
_computing_structure_refinement 'SHELXL-2016/6 (Sheldrick, 2016)'
_computing_structure_solution 'SHELXT 2014/5 (Sheldrick, 2014)'
_diffrn_ambient_temperature 100(2)
_diffrn_measured_fraction_theta_full 0.991
_diffrn_measured_fraction_theta_max 0.990
_diffrn_measurement_device_type 'ADSC Quantum 210r'
_diffrn_radiation_type Synchrotron
_diffrn_radiation_wavelength 0.7109
_diffrn_reflns_av_R_equivalents 0.0254
_diffrn_reflns_av_unetI/netI 0.0191
_diffrn_reflns_Laue_measured_fraction_full 0.991
_diffrn_reflns_Laue_measured_fraction_max 0.990
_diffrn_reflns_limit_h_max 14
_diffrn_reflns_limit_h_min -14
_diffrn_reflns_limit_k_max 18
_diffrn_reflns_limit_k_min -18
_diffrn_reflns_limit_l_max 17
_diffrn_reflns_limit_l_min -16
_diffrn_reflns_number 18752
_diffrn_reflns_point_group_measured_fraction_full 0.991
_diffrn_reflns_point_group_measured_fraction_max 0.990
_diffrn_reflns_theta_full 25.248
_diffrn_reflns_theta_max 25.499
_diffrn_reflns_theta_min 2.959
_diffrn_source 'Australian Synchrotron'
_exptl_absorpt_coefficient_mu 1.581
_exptl_absorpt_correction_T_max 0.891
_exptl_absorpt_correction_T_min 0.822
_exptl_absorpt_correction_type multi-scan
_exptl_absorpt_process_details XDS
_exptl_crystal_colour colourless
_exptl_crystal_density_diffrn 1.227
_exptl_crystal_description block
_exptl_crystal_F_000 1020
_exptl_crystal_size_max 0.120
_exptl_crystal_size_mid 0.100
_exptl_crystal_size_min 0.070
_refine_diff_density_max 1.055
_refine_diff_density_min -0.519
_refine_diff_density_rms 0.058
_refine_ls_extinction_method none
_refine_ls_goodness_of_fit_ref 1.054
_refine_ls_hydrogen_treatment constr
_refine_ls_matrix_type full
_refine_ls_number_parameters 294
_refine_ls_number_reflns 4844
_refine_ls_number_restraints 0
_refine_ls_restrained_S_all 1.054
_refine_ls_R_factor_all 0.0387
_refine_ls_R_factor_gt 0.0354
_refine_ls_shift/su_max 0.001
_refine_ls_shift/su_mean 0.000
_refine_ls_structure_factor_coef Fsqd
_refine_ls_weighting_details 'w=1/[\s^2^(Fo^2^)+(0.0467P)^2^+2.4269P] where P=(Fo^2^+2Fc^2^)/3'
_refine_ls_weighting_scheme calc
_refine_ls_wR_factor_gt 0.0908
_refine_ls_wR_factor_ref 0.0930
_reflns_Friedel_coverage 0.000
_reflns_number_gt 4429
_reflns_number_total 4844
_reflns_threshold_expression 'I > 2\s(I)'
_cod_data_source_file d1dt01393a2.cif
_cod_data_source_block Cj1480
_cod_depositor_comments 'Adding full bibliography for 7707372--7707383.cif.'
_cod_original_cell_volume 2629.2(10)
_cod_original_sg_symbol_H-M 'P 21/n'
_cod_database_code 7707378
_shelx_shelxl_version_number 2016/6
_shelx_space_group_comment
;
The symmetry employed for this shelxl refinement is uniquely defined
by the following loop, which should always be used as a source of
symmetry information in preference to the above space-group names.
They are only intended as comments.
;
_shelx_estimated_absorpt_t_min 0.833
_shelx_estimated_absorpt_t_max 0.897

loop_
_space_group_symop_operation_xyz
'x, y, z'
'-x+1/2, y+1/2, -z+1/2'
'-x, -y, -z'
'x-1/2, -y-1/2, z-1/2'

loop_
_atom_site_label
_atom_site_type_symbol
_atom_site_fract_x
_atom_site_fract_y
_atom_site_fract_z
_atom_site_U_iso_or_equiv
_atom_site_adp_type
_atom_site_occupancy
_atom_site_site_symmetry_order
_atom_site_calc_flag
_atom_site_refinement_flags_posn
_atom_site_refinement_flags_adp
_atom_site_refinement_flags_occupancy
_atom_site_disorder_assembly
_atom_site_disorder_group
Br1 Br 0.58660(2) 0.66405(2) 0.62979(2) 0.03432(10) Uani 1 1 d . . . . .
O1 O 0.500000 0.500000 0.500000 0.0353(5) Uani 1 2 d S . P . .
N1 N 0.33928(13) 0.67706(10) 0.36806(11) 0.0176(3) Uani 1 1 d . . . . .
C1 C 0.44783(16) 0.65185(12) 0.39955(14) 0.0162(4) Uani 1 1 d . . . . .
Be1 Be 0.5085(2) 0.58993(17) 0.50544(19) 0.0218(5) Uani 1 1 d . . . . .
N2 N 0.49507(13) 0.67250(10) 0.32557(12) 0.0182(3) Uani 1 1 d . . . . .
C2 C 0.31893(17) 0.71262(14) 0.27631(15) 0.0256(4) Uani 1 1 d . . . . .
H2 H 0.249449 0.734988 0.239432 0.031 Uiso 1 1 calc R U . . .
C3 C 0.41716(17) 0.70926(14) 0.24963(14) 0.0256(4) Uani 1 1 d . . . . .
H3 H 0.430343 0.728531 0.189855 0.031 Uiso 1 1 calc R U . . .
C4 C 0.26122(16) 0.67893(13) 0.43065(14) 0.0211(4) Uani 1 1 d . . . . .
C5 C 0.19655(17) 0.60631(14) 0.43661(15) 0.0251(4) Uani 1 1 d . . . . .
C6 C 0.12495(19) 0.61082(17) 0.49964(19) 0.0364(5) Uani 1 1 d . . . . .
H6 H 0.079228 0.562922 0.505713 0.044 Uiso 1 1 calc R U . . .
C7 C 0.1197(2) 0.68389(19) 0.5533(2) 0.0437(6) Uani 1 1 d . . . . .
H7 H 0.070799 0.685476 0.596063 0.052 Uiso 1 1 calc R U . . .
C8 C 0.1845(2) 0.75448(18) 0.54534(19) 0.0401(6) Uani 1 1 d . . . . .
H8 H 0.179769 0.804183 0.582778 0.048 Uiso 1 1 calc R U . . .
C9 C 0.25692(18) 0.75389(15) 0.48297(16) 0.0288(5) Uani 1 1 d . . . . .
C10 C 0.20073(18) 0.52693(14) 0.37592(17) 0.0298(5) Uani 1 1 d . . . . .
H10 H 0.280172 0.519714 0.370352 0.036 Uiso 1 1 calc R U . . .
C11 C 0.1669(2) 0.44496(17) 0.4202(2) 0.0476(7) Uani 1 1 d . . . . .
H11A H 0.212542 0.438705 0.486893 0.071 Uiso 1 1 calc R U . . .
H11B H 0.179366 0.395587 0.381509 0.071 Uiso 1 1 calc R U . . .
H11C H 0.086993 0.447980 0.420778 0.071 Uiso 1 1 calc R U . . .
C12 C 0.1260(2) 0.53962(19) 0.2728(2) 0.0458(6) Uani 1 1 d . . . . .
H12A H 0.047250 0.545849 0.275993 0.069 Uiso 1 1 calc R U . . .
H12B H 0.133265 0.489806 0.232775 0.069 Uiso 1 1 calc R U . . .
H12C H 0.149955 0.591280 0.244106 0.069 Uiso 1 1 calc R U . . .
C13 C 0.3233(2) 0.83325(15) 0.4712(2) 0.0385(6) Uani 1 1 d . . . . .
H13 H 0.375722 0.817768 0.429695 0.046 Uiso 1 1 calc R U . . .
C14 C 0.2443(3) 0.90370(18) 0.4187(2) 0.0500(7) Uani 1 1 d . . . . .
H14A H 0.200038 0.881744 0.356408 0.075 Uiso 1 1 calc R U . . .
H14B H 0.288966 0.953015 0.407239 0.075 Uiso 1 1 calc R U . . .
H14C H 0.193417 0.921381 0.458856 0.075 Uiso 1 1 calc R U . . .
C15 C 0.3945(2) 0.86683(19) 0.5678(2) 0.0503(7) Uani 1 1 d . . . . .
H15A H 0.344870 0.887565 0.607714 0.076 Uiso 1 1 calc R U . . .
H15B H 0.442267 0.913931 0.555646 0.076 Uiso 1 1 calc R U . . .
H15C H 0.442116 0.820547 0.602125 0.076 Uiso 1 1 calc R U . . .
C16 C 0.61472(16) 0.66597(13) 0.32983(14) 0.0202(4) Uani 1 1 d . . . . .
C17 C 0.68421(16) 0.73358(13) 0.37344(14) 0.0220(4) Uani 1 1 d . . . . .
C18 C 0.79757(18) 0.72924(15) 0.37132(16) 0.0305(5) Uani 1 1 d . . . . .
H18 H 0.847237 0.774230 0.399216 0.037 Uiso 1 1 calc R U . . .
C19 C 0.83870(19) 0.66006(16) 0.32900(19) 0.0364(6) Uani 1 1 d . . . . .
H19 H 0.915786 0.658669 0.327085 0.044 Uiso 1 1 calc R U . . .
C20 C 0.76864(19) 0.59347(15) 0.28981(18) 0.0324(5) Uani 1 1 d . . . . .
H20 H 0.798673 0.545907 0.262729 0.039 Uiso 1 1 calc R U . . .
C21 C 0.65398(17) 0.59443(14) 0.28905(15) 0.0249(4) Uani 1 1 d . . . . .
C22 C 0.63923(18) 0.80842(14) 0.42072(15) 0.0257(4) Uani 1 1 d . . . . .
H22 H 0.573616 0.786925 0.444396 0.031 Uiso 1 1 calc R U . . .
C23 C 0.5959(2) 0.87999(16) 0.3480(2) 0.0421(6) Uani 1 1 d . . . . .
H23A H 0.657254 0.900420 0.320520 0.063 Uiso 1 1 calc R U . . .
H23B H 0.568036 0.927383 0.381078 0.063 Uiso 1 1 calc R U . . .
H23C H 0.534408 0.858116 0.295841 0.063 Uiso 1 1 calc R U . . .
C24 C 0.7254(2) 0.84379(17) 0.50877(19) 0.0410(6) Uani 1 1 d . . . . .
H24A H 0.757882 0.796489 0.551947 0.061 Uiso 1 1 calc R U . . .
H24B H 0.688203 0.884065 0.543844 0.061 Uiso 1 1 calc R U . . .
H24C H 0.785489 0.873481 0.486937 0.061 Uiso 1 1 calc R U . . .
C25 C 0.5777(2) 0.52083(15) 0.24424(18) 0.0326(5) Uani 1 1 d . . . . .
H25 H 0.506586 0.524930 0.266906 0.039 Uiso 1 1 calc R U . . .
C26 C 0.5473(3) 0.5282(2) 0.1341(2) 0.0630(9) Uani 1 1 d . . . . .
H26A H 0.506650 0.581921 0.114768 0.095 Uiso 1 1 calc R U . . .
H26B H 0.499312 0.479771 0.106006 0.095 Uiso 1 1 calc R U . . .
H26C H 0.616265 0.527519 0.110536 0.095 Uiso 1 1 calc R U . . .
C27 C 0.6321(3) 0.43388(18) 0.2763(3) 0.0582(9) Uani 1 1 d . . . . .
H27A H 0.700358 0.427416 0.252267 0.087 Uiso 1 1 calc R U . . .
H27B H 0.578891 0.387984 0.249720 0.087 Uiso 1 1 calc R U . . .
H27C H 0.651957 0.430597 0.347341 0.087 Uiso 1 1 calc R U . . .

loop_
_atom_site_aniso_label
_atom_site_aniso_U_11
_atom_site_aniso_U_22
_atom_site_aniso_U_33
_atom_site_aniso_U_23
_atom_site_aniso_U_13
_atom_site_aniso_U_12
Br1 0.03888(15) 0.03718(15) 0.02067(13) -0.00140(8) -0.00492(9) -0.01443(10)
O1 0.0391(13) 0.0272(12) 0.0345(12) 0.0046(9) -0.0012(10) -0.0022(10)
N1 0.0154(7) 0.0220(8) 0.0153(8) -0.0004(6) 0.0034(6) 0.0025(6)
C1 0.0161(9) 0.0155(9) 0.0168(9) -0.0020(7) 0.0035(7) -0.0001(7)
Be1 0.0184(11) 0.0248(13) 0.0206(12) 0.0039(10) 0.0015(9) -0.0009(10)
N2 0.0156(8) 0.0234(9) 0.0154(8) 0.0011(6) 0.0033(6) 0.0014(6)
C2 0.0199(10) 0.0343(12) 0.0201(10) 0.0065(8) -0.0002(8) 0.0048(8)
C3 0.0231(10) 0.0354(12) 0.0171(9) 0.0077(8) 0.0023(8) 0.0027(9)
C4 0.0136(9) 0.0293(11) 0.0207(9) -0.0025(8) 0.0050(7) 0.0023(8)
C5 0.0170(9) 0.0310(11) 0.0278(10) -0.0008(9) 0.0061(8) 0.0005(8)
C6 0.0263(11) 0.0440(14) 0.0441(14) -0.0060(11) 0.0189(10) -0.0057(10)
C7 0.0358(13) 0.0566(17) 0.0486(15) -0.0119(13) 0.0291(12) -0.0034(12)
C8 0.0357(13) 0.0462(15) 0.0433(14) -0.0180(12) 0.0192(11) -0.0003(11)
C9 0.0224(10) 0.0330(12) 0.0322(11) -0.0094(9) 0.0091(9) 0.0008(9)
C10 0.0213(10) 0.0285(12) 0.0417(13) -0.0068(10) 0.0120(9) -0.0036(8)
C11 0.0448(15) 0.0342(14) 0.0711(19) -0.0016(13) 0.0282(14) -0.0099(12)
C12 0.0416(14) 0.0506(16) 0.0427(14) -0.0194(12) 0.0056(12) -0.0054(12)
C13 0.0384(13) 0.0320(13) 0.0507(15) -0.0170(11) 0.0220(12) -0.0041(10)
C14 0.0640(18) 0.0387(15) 0.0492(16) -0.0053(12) 0.0175(14) -0.0010(13)
C15 0.0417(15) 0.0407(15) 0.0647(19) -0.0225(14) 0.0053(13) -0.0054(12)
C16 0.0153(9) 0.0256(10) 0.0201(9) 0.0038(7) 0.0051(7) 0.0011(7)
C17 0.0202(9) 0.0263(11) 0.0193(9) 0.0047(8) 0.0041(8) -0.0008(8)
C18 0.0206(10) 0.0373(12) 0.0333(12) 0.0006(10) 0.0058(9) -0.0052(9)
C19 0.0193(10) 0.0461(15) 0.0463(14) 0.0007(11) 0.0130(10) 0.0004(9)
C20 0.0259(11) 0.0354(12) 0.0403(13) -0.0011(10) 0.0163(10) 0.0054(9)
C21 0.0242(10) 0.0267(11) 0.0264(10) 0.0007(8) 0.0112(8) 0.0015(8)
C22 0.0266(10) 0.0236(10) 0.0274(11) -0.0012(8) 0.0075(9) -0.0046(8)
C23 0.0536(16) 0.0291(13) 0.0436(14) 0.0050(11) 0.0116(12) 0.0090(11)
C24 0.0429(14) 0.0399(14) 0.0376(14) -0.0102(11) 0.0049(11) -0.0120(11)
C25 0.0332(12) 0.0301(12) 0.0407(13) -0.0091(10) 0.0213(10) -0.0069(9)
C26 0.075(2) 0.074(2) 0.0406(16) -0.0219(15) 0.0155(15) -0.0422(18)
C27 0.0543(17) 0.0304(14) 0.104(3) -0.0056(15) 0.0457(18) -0.0019(12)

loop_
_atom_type_symbol
_atom_type_description
_atom_type_scat_dispersion_real
_atom_type_scat_dispersion_imag
_atom_type_scat_source
C C 0.0033 0.0016 'International Tables Vol C Tables 4.2.6.8 and 6.1.1.4'
H H 0.0000 0.0000 'International Tables Vol C Tables 4.2.6.8 and 6.1.1.4'
Be Be 0.0005 0.0002 'International Tables Vol C Tables 4.2.6.8 and 6.1.1.4'
N N 0.0061 0.0033 'International Tables Vol C Tables 4.2.6.8 and 6.1.1.4'
Br Br -0.2901 2.4595 'International Tables Vol C Tables 4.2.6.8 and 6.1.1.4'
O O 0.0106 0.0060 'International Tables Vol C Tables 4.2.6.8 and 6.1.1.4'

loop_
_geom_angle_atom_site_label_1
_geom_angle_atom_site_label_2
_geom_angle_atom_site_label_3
_geom_angle
_geom_angle_site_symmetry_1
_geom_angle_site_symmetry_3
_geom_angle_publ_flag
Be1 O1 Be1 180.0 3_666 . ?
C1 N1 C2 111.51(16) . . ?
C1 N1 C4 122.77(16) . . ?
C2 N1 C4 124.97(16) . . ?
N1 C1 N2 104.09(16) . . ?
N1 C1 Be1 127.49(16) . . ?
N2 C1 Be1 127.71(16) . . ?
O1 Be1 C1 118.83(17) . . ?
O1 Be1 Br1 126.75(15) . . ?
C1 Be1 Br1 114.41(15) . . ?
C1 N2 C3 111.18(16) . . ?
C1 N2 C16 124.43(16) . . ?
C3 N2 C16 124.03(16) . . ?
C3 C2 N1 106.29(17) . . ?
C3 C2 H2 126.9 . . ?
N1 C2 H2 126.9 . . ?
C2 C3 N2 106.93(18) . . ?
C2 C3 H3 126.5 . . ?
N2 C3 H3 126.5 . . ?
C9 C4 C5 123.66(19) . . ?
C9 C4 N1 117.24(18) . . ?
C5 C4 N1 119.09(18) . . ?
C4 C5 C6 116.7(2) . . ?
C4 C5 C10 122.08(18) . . ?
C6 C5 C10 121.2(2) . . ?
C7 C6 C5 121.0(2) . . ?
C7 C6 H6 119.5 . . ?
C5 C6 H6 119.5 . . ?
C8 C7 C6 120.7(2) . . ?
C8 C7 H7 119.6 . . ?
C6 C7 H7 119.6 . . ?
C7 C8 C9 120.8(2) . . ?
C7 C8 H8 119.6 . . ?
C9 C8 H8 119.6 . . ?
C4 C9 C8 117.1(2) . . ?
C4 C9 C13 122.58(19) . . ?
C8 C9 C13 120.3(2) . . ?
C5 C10 C11 113.6(2) . . ?
C5 C10 C12 109.9(2) . . ?
C11 C10 C12 110.0(2) . . ?
C5 C10 H10 107.7 . . ?
C11 C10 H10 107.7 . . ?
C12 C10 H10 107.7 . . ?
C10 C11 H11A 109.5 . . ?
C10 C11 H11B 109.5 . . ?
H11A C11 H11B 109.5 . . ?
C10 C11 H11C 109.5 . . ?
H11A C11 H11C 109.5 . . ?
H11B C11 H11C 109.5 . . ?
C10 C12 H12A 109.5 . . ?
C10 C12 H12B 109.5 . . ?
H12A C12 H12B 109.5 . . ?
C10 C12 H12C 109.5 . . ?
H12A C12 H12C 109.5 . . ?
H12B C12 H12C 109.5 . . ?
C9 C13 C15 112.8(2) . . ?
C9 C13 C14 110.4(2) . . ?
C15 C13 C14 110.2(2) . . ?
C9 C13 H13 107.7 . . ?
C15 C13 H13 107.7 . . ?
C14 C13 H13 107.7 . . ?
C13 C14 H14A 109.5 . . ?
C13 C14 H14B 109.5 . . ?
H14A C14 H14B 109.5 . . ?
C13 C14 H14C 109.5 . . ?
H14A C14 H14C 109.5 . . ?
H14B C14 H14C 109.5 . . ?
C13 C15 H15A 109.5 . . ?
C13 C15 H15B 109.5 . . ?
H15A C15 H15B 109.5 . . ?
C13 C15 H15C 109.5 . . ?
H15A C15 H15C 109.5 . . ?
H15B C15 H15C 109.5 . . ?
C21 C16 C17 123.58(18) . . ?
C21 C16 N2 118.88(18) . . ?
C17 C16 N2 117.53(17) . . ?
C18 C17 C16 116.95(19) . . ?
C18 C17 C22 121.06(19) . . ?
C16 C17 C22 121.99(18) . . ?
C19 C18 C17 120.9(2) . . ?
C19 C18 H18 119.6 . . ?
C17 C18 H18 119.6 . . ?
C20 C19 C18 120.5(2) . . ?
C20 C19 H19 119.8 . . ?
C18 C19 H19 119.8 . . ?
C19 C20 C21 121.3(2) . . ?
C19 C20 H20 119.3 . . ?
C21 C20 H20 119.3 . . ?
C16 C21 C20 116.7(2) . . ?
C16 C21 C25 122.75(18) . . ?
C20 C21 C25 120.50(19) . . ?
C17 C22 C23 111.65(18) . . ?
C17 C22 C24 112.81(19) . . ?
C23 C22 C24 110.2(2) . . ?
C17 C22 H22 107.3 . . ?
C23 C22 H22 107.3 . . ?
C24 C22 H22 107.3 . . ?
C22 C23 H23A 109.5 . . ?
C22 C23 H23B 109.5 . . ?
H23A C23 H23B 109.5 . . ?
C22 C23 H23C 109.5 . . ?
H23A C23 H23C 109.5 . . ?
H23B C23 H23C 109.5 . . ?
C22 C24 H24A 109.5 . . ?
C22 C24 H24B 109.5 . . ?
H24A C24 H24B 109.5 . . ?
C22 C24 H24C 109.5 . . ?
H24A C24 H24C 109.5 . . ?
H24B C24 H24C 109.5 . . ?
C21 C25 C26 110.2(2) . . ?
C21 C25 C27 111.6(2) . . ?
C26 C25 C27 110.6(3) . . ?
C21 C25 H25 108.1 . . ?
C26 C25 H25 108.1 . . ?
C27 C25 H25 108.1 . . ?
C25 C26 H26A 109.5 . . ?
C25 C26 H26B 109.5 . . ?
H26A C26 H26B 109.5 . . ?
C25 C26 H26C 109.5 . . ?
H26A C26 H26C 109.5 . . ?
H26B C26 H26C 109.5 . . ?
C25 C27 H27A 109.5 . . ?
C25 C27 H27B 109.5 . . ?
H27A C27 H27B 109.5 . . ?
C25 C27 H27C 109.5 . . ?
H27A C27 H27C 109.5 . . ?
H27B C27 H27C 109.5 . . ?

loop_
_geom_bond_atom_site_label_1
_geom_bond_atom_site_label_2
_geom_bond_distance
_geom_bond_site_symmetry_2
_geom_bond_publ_flag
Br1 Be1 2.133(3) . ?
O1 Be1 1.408(3) 3_666 ?
O1 Be1 1.408(3) . ?
N1 C1 1.353(2) . ?
N1 C2 1.382(3) . ?
N1 C4 1.453(2) . ?
C1 N2 1.354(2) . ?
C1 Be1 1.790(3) . ?
N2 C3 1.379(3) . ?
N2 C16 1.453(2) . ?
C2 C3 1.345(3) . ?
C2 H2 0.9500 . ?
C3 H3 0.9500 . ?
C4 C9 1.394(3) . ?
C4 C5 1.397(3) . ?
C5 C6 1.397(3) . ?
C5 C10 1.517(3) . ?
C6 C7 1.382(4) . ?
C6 H6 0.9500 . ?
C7 C8 1.378(4) . ?
C7 H7 0.9500 . ?
C8 C9 1.396(3) . ?
C8 H8 0.9500 . ?
C9 C13 1.513(3) . ?
C10 C11 1.527(3) . ?
C10 C12 1.538(4) . ?
C10 H10 1.0000 . ?
C11 H11A 0.9800 . ?
C11 H11B 0.9800 . ?
C11 H11C 0.9800 . ?
C12 H12A 0.9800 . ?
C12 H12B 0.9800 . ?
C12 H12C 0.9800 . ?
C13 C15 1.528(4) . ?
C13 C14 1.533(4) . ?
C13 H13 1.0000 . ?
C14 H14A 0.9800 . ?
C14 H14B 0.9800 . ?
C14 H14C 0.9800 . ?
C15 H15A 0.9800 . ?
C15 H15B 0.9800 . ?
C15 H15C 0.9800 . ?
C16 C21 1.396(3) . ?
C16 C17 1.402(3) . ?
C17 C18 1.396(3) . ?
C17 C22 1.516(3) . ?
C18 C19 1.388(3) . ?
C18 H18 0.9500 . ?
C19 C20 1.376(4) . ?
C19 H19 0.9500 . ?
C20 C21 1.400(3) . ?
C20 H20 0.9500 . ?
C21 C25 1.519(3) . ?
C22 C23 1.526(3) . ?
C22 C24 1.530(3) . ?
C22 H22 1.0000 . ?
C23 H23A 0.9800 . ?
C23 H23B 0.9800 . ?
C23 H23C 0.9800 . ?
C24 H24A 0.9800 . ?
C24 H24B 0.9800 . ?
C24 H24C 0.9800 . ?
C25 C26 1.521(4) . ?
C25 C27 1.531(4) . ?
C25 H25 1.0000 . ?
C26 H26A 0.9800 . ?
C26 H26B 0.9800 . ?
C26 H26C 0.9800 . ?
C27 H27A 0.9800 . ?
C27 H27B 0.9800 . ?
C27 H27C 0.9800 . ?
